data_7058127
loop_
_publ_author_name
'Vedernikov, Artem I.'
'Lobova, Natalia A.'
'Kuzmina, Lyudmila G.'
'Fomina, Marina V.'
'Strelenko, Yuri A.'
'Howard, Judith A. K.'
'Gromov, Sergey P.'

_publ_section_title
;
 Self-assembly of cucurbiturils and cyclodextrins to supramolecular
 millstones with naphthalene derivatives capable of translocations in the
 host cavities
;
_journal_name_full 'New Journal of Chemistry'
_journal_paper_doi 10.1039/C8NJ04685A
_journal_year 2019
_chemical_formula_moiety 'C18 H17 N O3 S, 0.5(C6 H6), 2(H2 O)'
_chemical_formula_sum 'C21 H24 N O5 S'
_chemical_formula_weight 402.47
_chemical_name_systematic '3-[4-(2-naphthyl)pyridinium-1-yl]propane-1-sulfonate,benzene and water solvate'
_space_group_crystal_system triclinic
_space_group_IT_number 2
_space_group_name_Hall '-P 1'
_space_group_name_H-M_alt 'P -1'
_symmetry_space_group_name_Hall '-P 1'
_symmetry_space_group_name_H-M 'P -1'
_atom_sites_solution_hydrogens difmap
_audit_creation_method SHELXL-2014/7
_audit_update_record
;
2018-09-13 deposited with the CCDC.
2019-01-23 downloaded from the CCDC.
;
_cell_angle_alpha 72.9840(10)
_cell_angle_beta 84.0570(10)
_cell_angle_gamma 65.7620(10)
_cell_formula_units_Z 2
_cell_length_a 8.2091(3)
_cell_length_b 9.6979(4)
_cell_length_c 13.7643(5)
_cell_measurement_reflns_used 2906
_cell_measurement_temperature 120(2)
_cell_measurement_theta_max 30.004
_cell_measurement_theta_min 2.396
_cell_volume 955.28(6)
_computing_structure_refinement 'SHELXL-2014/7 (Sheldrick, 2014)'
_diffrn_ambient_temperature 120(2)
_diffrn_measured_fraction_theta_full 0.993
_diffrn_measured_fraction_theta_max 0.979
_diffrn_measurement_device_type 'Bruker SMART-6K'
_diffrn_measurement_method /W
_diffrn_radiation_type MoK\a
_diffrn_radiation_wavelength 0.71073
_diffrn_reflns_av_R_equivalents 0.0587
_diffrn_reflns_av_unetI/netI 0.0457
_diffrn_reflns_Laue_measured_fraction_full 0.993
_diffrn_reflns_Laue_measured_fraction_max 0.979
_diffrn_reflns_limit_h_max 11
_diffrn_reflns_limit_h_min -10
_diffrn_reflns_limit_k_max 13
_diffrn_reflns_limit_k_min -13
_diffrn_reflns_limit_l_max 18
_diffrn_reflns_limit_l_min -18
_diffrn_reflns_number 8150
_diffrn_reflns_point_group_measured_fraction_full 0.993
_diffrn_reflns_point_group_measured_fraction_max 0.979
_diffrn_reflns_theta_full 25.242
_diffrn_reflns_theta_max 28.995
_diffrn_reflns_theta_min 1.547
_exptl_absorpt_coefficient_mu 0.203
_exptl_absorpt_correction_type none
_exptl_crystal_colour colourless
_exptl_crystal_density_diffrn 1.399
_exptl_crystal_description block
_exptl_crystal_F_000 426
_exptl_crystal_recrystallization_method 'Re-crystallisation from solvent: MeCN-DMSO-benzene'
_exptl_crystal_size_max 0.560
_exptl_crystal_size_mid 0.420
_exptl_crystal_size_min 0.360
_refine_diff_density_max 0.504
_refine_diff_density_min -0.406
_refine_diff_density_rms 0.056
_refine_ls_extinction_method none
_refine_ls_goodness_of_fit_ref 1.069
_refine_ls_hydrogen_treatment refall
_refine_ls_matrix_type full
_refine_ls_number_parameters 349
_refine_ls_number_reflns 4975
_refine_ls_number_restraints 0
_refine_ls_restrained_S_all 1.069
_refine_ls_R_factor_all 0.0422
_refine_ls_R_factor_gt 0.0373
_refine_ls_shift/su_max 0.001
_refine_ls_shift/su_mean 0.000
_refine_ls_structure_factor_coef Fsqd
_refine_ls_weighting_details 'w=1/[\s^2^(Fo^2^)+(0.0597P)^2^+0.1245P] where P=(Fo^2^+2Fc^2^)/3'
_refine_ls_weighting_scheme calc
_refine_ls_wR_factor_gt 0.1024
_refine_ls_wR_factor_ref 0.1053
_reflns_Friedel_coverage 0.000
_reflns_number_gt 4365
_reflns_number_total 4975
_reflns_threshold_expression 'I > 2\s(I)'
_cod_data_source_file c8nj04685a2.cif
_cod_data_source_block pp
_cod_database_code 7058127
_shelx_shelxl_version_number 2014/7
_shelx_space_group_comment
;
The symmetry employed for this shelxl refinement is uniquely defined
by the following loop, which should always be used as a source of
symmetry information in preference to the above space-group names.
They are only intended as comments.
;
_shelx_estimated_absorpt_t_min 0.895
_shelx_estimated_absorpt_t_max 0.930

loop_
_space_group_symop_operation_xyz
'x, y, z'
'-x, -y, -z'

loop_
_atom_site_label
_atom_site_type_symbol
_atom_site_fract_x
_atom_site_fract_y
_atom_site_fract_z
_atom_site_U_iso_or_equiv
_atom_site_adp_type
_atom_site_occupancy
_atom_site_site_symmetry_order
_atom_site_calc_flag
S1 S 0.29377(3) 0.28016(3) 1.09831(2) 0.01872(9) Uani 1 1 d
O1 O 0.28633(12) 0.43870(10) 1.07951(7) 0.02622(19) Uani 1 1 d
O2 O 0.47477(11) 0.16535(10) 1.09086(7) 0.02480(18) Uani 1 1 d
O3 O 0.20864(13) 0.23136(12) 1.19211(7) 0.0320(2) Uani 1 1 d
N1 N 0.10713(12) 0.24072(10) 0.80400(7) 0.01773(18) Uani 1 1 d
C1 C 0.25525(15) 0.18001(13) 0.75124(9) 0.0212(2) Uani 1 1 d
C2 C 0.29021(15) 0.27130(13) 0.66154(9) 0.0219(2) Uani 1 1 d
C3 C 0.17439(14) 0.42899(12) 0.62259(8) 0.0178(2) Uani 1 1 d
C4 C 0.02346(15) 0.48737(12) 0.68006(8) 0.0199(2) Uani 1 1 d
C5 C -0.00768(15) 0.39205(13) 0.76925(8) 0.0200(2) Uani 1 1 d
C6 C 0.20874(15) 0.52834(12) 0.52562(8) 0.0190(2) Uani 1 1 d
C7 C 0.10995(17) 0.69462(13) 0.49734(9) 0.0250(2) Uani 1 1 d
C8 C 0.13565(17) 0.78703(13) 0.40599(9) 0.0248(2) Uani 1 1 d
C9 C 0.26257(15) 0.72002(13) 0.33673(8) 0.0204(2) Uani 1 1 d
C10 C 0.29003(16) 0.81219(14) 0.24053(9) 0.0239(2) Uani 1 1 d
C11 C 0.40805(17) 0.74219(14) 0.17394(9) 0.0256(2) Uani 1 1 d
C12 C 0.50758(17) 0.57765(14) 0.20109(9) 0.0258(2) Uani 1 1 d
C13 C 0.48812(17) 0.48616(14) 0.29503(9) 0.0238(2) Uani 1 1 d
C14 C 0.36389(15) 0.55495(12) 0.36426(8) 0.0192(2) Uani 1 1 d
C15 C 0.33415(15) 0.46217(12) 0.45952(8) 0.0194(2) Uani 1 1 d
C16 C 0.07637(15) 0.14248(13) 0.90343(8) 0.0199(2) Uani 1 1 d
C17 C 0.19327(15) 0.13102(12) 0.98738(8) 0.0188(2) Uani 1 1 d
C18 C 0.16702(15) 0.29146(12) 0.99648(8) 0.0188(2) Uani 1 1 d
C1S C 0.64011(18) 0.04332(15) 0.45895(11) 0.0306(3) Uani 1 1 d
C2S C 0.49515(19) 0.08067(14) 0.39787(10) 0.0297(3) Uani 1 1 d
C3S C 0.35575(18) 0.03721(14) 0.43861(11) 0.0297(3) Uani 1 1 d
O1W O 0.25360(13) 0.72686(12) 0.93991(8) 0.0325(2) Uani 1 1 d
O2W O -0.10417(17) 0.17789(15) 1.25865(10) 0.0467(3) Uani 1 1 d
H1A H 0.328(2) 0.0789(19) 0.7805(13) 0.031(4) Uiso 1 1 d
H2A H 0.406(2) 0.2225(19) 0.6312(13) 0.033(4) Uiso 1 1 d
H4A H -0.065(2) 0.5919(19) 0.6578(13) 0.030(4) Uiso 1 1 d
H5A H -0.109(2) 0.4314(19) 0.8085(13) 0.032(4) Uiso 1 1 d
H7A H 0.023(2) 0.7427(18) 0.5444(13) 0.032(4) Uiso 1 1 d
H8A H 0.067(2) 0.902(2) 0.3861(13) 0.038(5) Uiso 1 1 d
H10A H 0.228(2) 0.9200(19) 0.2266(12) 0.025(4) Uiso 1 1 d
H11A H 0.421(3) 0.803(2) 0.1074(14) 0.041(5) Uiso 1 1 d
H12A H 0.591(2) 0.5263(19) 0.1553(13) 0.035(4) Uiso 1 1 d
H13A H 0.558(2) 0.376(2) 0.3136(13) 0.035(4) Uiso 1 1 d
H15A H 0.3992(18) 0.3525(16) 0.4725(10) 0.015(3) Uiso 1 1 d
H16A H -0.0467(19) 0.1915(16) 0.9168(11) 0.018(3) Uiso 1 1 d
H16B H 0.100(2) 0.0447(17) 0.8949(12) 0.023(4) Uiso 1 1 d
H17A H 0.317(2) 0.0721(16) 0.9754(12) 0.022(3) Uiso 1 1 d
H17B H 0.158(2) 0.0739(18) 1.0493(12) 0.028(4) Uiso 1 1 d
H18A H 0.205(2) 0.3506(17) 0.9379(12) 0.022(3) Uiso 1 1 d
H18B H 0.045(2) 0.3514(18) 1.0070(12) 0.027(4) Uiso 1 1 d
H1SA H 0.733(2) 0.071(2) 0.4299(13) 0.036(4) Uiso 1 1 d
H2SA H 0.496(2) 0.137(2) 0.3242(14) 0.039(5) Uiso 1 1 d
H3SA H 0.259(2) 0.063(2) 0.3965(14) 0.038(4) Uiso 1 1 d
H1WA H 0.347(3) 0.744(2) 0.9331(14) 0.038(5) Uiso 1 1 d
H1WB H 0.286(3) 0.638(2) 0.9759(16) 0.045(5) Uiso 1 1 d
H2WA H -0.155(3) 0.217(3) 1.195(2) 0.069(7) Uiso 1 1 d
H2WB H -0.014(3) 0.197(2) 1.2436(16) 0.052(6) Uiso 1 1 d

loop_
_atom_site_aniso_label
_atom_site_aniso_U_11
_atom_site_aniso_U_22
_atom_site_aniso_U_33
_atom_site_aniso_U_23
_atom_site_aniso_U_13
_atom_site_aniso_U_12
S1 0.01808(14) 0.02179(14) 0.01737(14) -0.00641(10) 0.00220(9) -0.00877(10)
O1 0.0264(4) 0.0234(4) 0.0326(5) -0.0124(3) 0.0018(3) -0.0107(3)
O2 0.0192(4) 0.0243(4) 0.0293(4) -0.0090(3) -0.0020(3) -0.0054(3)
O3 0.0348(5) 0.0499(6) 0.0176(4) -0.0084(4) 0.0062(3) -0.0250(4)
N1 0.0199(4) 0.0191(4) 0.0152(4) -0.0043(3) 0.0010(3) -0.0093(3)
C1 0.0217(5) 0.0180(5) 0.0204(5) -0.0050(4) 0.0023(4) -0.0053(4)
C2 0.0227(5) 0.0209(5) 0.0200(5) -0.0059(4) 0.0043(4) -0.0072(4)
C3 0.0202(5) 0.0194(5) 0.0162(5) -0.0057(4) 0.0008(4) -0.0096(4)
C4 0.0202(5) 0.0182(5) 0.0187(5) -0.0048(4) 0.0018(4) -0.0057(4)
C5 0.0202(5) 0.0209(5) 0.0185(5) -0.0066(4) 0.0024(4) -0.0075(4)
C6 0.0214(5) 0.0197(5) 0.0165(5) -0.0045(4) 0.0007(4) -0.0093(4)
C7 0.0289(6) 0.0192(5) 0.0233(5) -0.0059(4) 0.0060(4) -0.0072(4)
C8 0.0277(6) 0.0175(5) 0.0246(6) -0.0036(4) 0.0039(4) -0.0068(4)
C9 0.0227(5) 0.0200(5) 0.0191(5) -0.0042(4) -0.0005(4) -0.0097(4)
C10 0.0268(6) 0.0219(5) 0.0206(5) -0.0007(4) -0.0005(4) -0.0107(4)
C11 0.0312(6) 0.0285(6) 0.0176(5) -0.0013(4) 0.0013(4) -0.0160(5)
C12 0.0315(6) 0.0289(6) 0.0202(5) -0.0084(4) 0.0073(4) -0.0157(5)
C13 0.0286(6) 0.0218(5) 0.0219(5) -0.0067(4) 0.0055(4) -0.0116(4)
C14 0.0208(5) 0.0203(5) 0.0181(5) -0.0052(4) 0.0004(4) -0.0097(4)
C15 0.0215(5) 0.0173(5) 0.0184(5) -0.0040(4) 0.0008(4) -0.0076(4)
C16 0.0234(5) 0.0210(5) 0.0172(5) -0.0033(4) 0.0027(4) -0.0127(4)
C17 0.0222(5) 0.0171(5) 0.0162(5) -0.0021(4) 0.0002(4) -0.0085(4)
C18 0.0205(5) 0.0174(5) 0.0178(5) -0.0034(4) -0.0008(4) -0.0075(4)
C1S 0.0299(6) 0.0263(6) 0.0369(7) -0.0121(5) 0.0069(5) -0.0117(5)
C2S 0.0374(7) 0.0220(5) 0.0266(6) -0.0083(4) 0.0036(5) -0.0084(5)
C3S 0.0288(6) 0.0244(6) 0.0345(7) -0.0108(5) -0.0026(5) -0.0066(5)
O1W 0.0231(4) 0.0335(5) 0.0414(6) -0.0093(4) 0.0056(4) -0.0137(4)
O2W 0.0355(6) 0.0521(7) 0.0384(6) 0.0056(5) 0.0074(5) -0.0175(5)

loop_
_atom_type_symbol
_atom_type_description
_atom_type_scat_dispersion_real
_atom_type_scat_dispersion_imag
_atom_type_scat_source
C C 0.0033 0.0016 'International Tables Vol C Tables 4.2.6.8 and 6.1.1.4'
H H 0.0000 0.0000 'International Tables Vol C Tables 4.2.6.8 and 6.1.1.4'
N N 0.0061 0.0033 'International Tables Vol C Tables 4.2.6.8 and 6.1.1.4'
O O 0.0106 0.0060 'International Tables Vol C Tables 4.2.6.8 and 6.1.1.4'
S S 0.1246 0.1234 'International Tables Vol C Tables 4.2.6.8 and 6.1.1.4'

loop_
_geom_angle_atom_site_label_1
_geom_angle_atom_site_label_2
_geom_angle_atom_site_label_3
_geom_angle
_geom_angle_site_symmetry_3
O3 S1 O1 112.82(6) .
O3 S1 O2 112.56(6) .
O1 S1 O2 112.38(5) .
O3 S1 C18 107.21(5) .
O1 S1 C18 104.86(5) .
O2 S1 C18 106.35(5) .
C5 N1 C1 120.32(9) .
C5 N1 C16 119.89(9) .
C1 N1 C16 119.71(9) .
N1 C1 C2 120.53(10) .
C1 C2 C3 121.04(10) .
C2 C3 C4 116.53(10) .
C2 C3 C6 121.77(10) .
C4 C3 C6 121.70(9) .
C5 C4 C3 120.77(10) .
N1 C5 C4 120.81(10) .
C15 C6 C7 118.58(10) .
C15 C6 C3 120.83(9) .
C7 C6 C3 120.58(10) .
C8 C7 C6 121.08(11) .
C7 C8 C9 120.85(10) .
C10 C9 C14 118.91(10) .
C10 C9 C8 122.26(10) .
C14 C9 C8 118.83(10) .
C11 C10 C9 120.48(11) .
C10 C11 C12 120.51(11) .
C13 C12 C11 120.25(11) .
C12 C13 C14 120.37(11) .
C13 C14 C15 121.53(10) .
C13 C14 C9 119.42(10) .
C15 C14 C9 119.02(10) .
C6 C15 C14 121.64(10) .
N1 C16 C17 111.18(8) .
C18 C17 C16 112.67(9) .
C17 C18 S1 113.26(7) .
C2S C1S C3S 119.63(12) 2_656
C3S C2S C1S 120.10(12) .
C2S C3S C1S 120.26(13) 2_656

loop_
_geom_bond_atom_site_label_1
_geom_bond_atom_site_label_2
_geom_bond_distance
_geom_bond_site_symmetry_2
S1 O3 1.4513(9) .
S1 O1 1.4587(9) .
S1 O2 1.4611(8) .
S1 C18 1.7827(11) .
N1 C5 1.3482(14) .
N1 C1 1.3536(14) .
N1 C16 1.4857(13) .
C1 C2 1.3733(15) .
C2 C3 1.4007(15) .
C3 C4 1.4016(15) .
C3 C6 1.4771(14) .
C4 C5 1.3755(15) .
C6 C15 1.3801(15) .
C6 C7 1.4261(15) .
C7 C8 1.3673(16) .
C8 C9 1.4205(16) .
C9 C10 1.4192(15) .
C9 C14 1.4196(15) .
C10 C11 1.3711(18) .
C11 C12 1.4132(17) .
C12 C13 1.3737(16) .
C13 C14 1.4161(16) .
C14 C15 1.4184(14) .
C16 C17 1.5282(15) .
C17 C18 1.5220(15) .
C1S C2S 1.389(2) .
C1S C3S 1.3938(19) 2_656
C2S C3S 1.388(2) .
C3S C1S 1.3938(19) 2_656

loop_
_geom_hbond_atom_site_label_D
_geom_hbond_atom_site_label_H
_geom_hbond_atom_site_label_A
_geom_hbond_distance_DH
_geom_hbond_distance_HA
_geom_hbond_distance_DA
_geom_hbond_angle_DHA
_geom_hbond_site_symmetry_A
O1W H1WB O1 0.80(2) 2.04(2) 2.8145(14) 162(2) .
O1W H1WA O2 0.84(2) 1.95(2) 2.7756(13) 167.1(17) 2_667
O2W H2WB O3 0.83(2) 2.01(2) 2.8337(15) 173(2) .
O2W H2WA O1W 0.92(3) 1.93(3) 2.8485(17) 173(2) 2_567
